data_4316843
loop_
_publ_author_name
'Marco Taddei'
'Ferdinando Costantino'
'Riccardo Vivani'

_publ_contact_author_address
;
Dipartimento di Chimica,
Perugia University,
Via Elce di Sotto 8, 06123 Perugia, Italy.
;
_publ_contact_author_email marcotaddei@hotmail.com
_publ_contact_author_name 'Dr Marco Taddei'
_publ_section_title
;
 Synthesis and Crystal Structure from X-ray Powder Diffraction Data of Two
 Zirconium Diphosphonates Containing Piperazine Groups
;
_journal_name_full 'Inorganic Chemistry'
_journal_page_first 9664
_journal_page_last 9670
_journal_paper_doi 10.1021/ic1014048
_journal_volume 49
_journal_year 2010
_chemical_formula_moiety 'C6 F2 N2 O6 P2 Zr'
_chemical_formula_sum 'C6 F2 N2 O6 P2 Zr'
_chemical_formula_weight 387.24
_space_group_IT_number 14
_symmetry_cell_setting monoclinic
_symmetry_space_group_name_Hall '-P 2ybc'
_symmetry_space_group_name_H-M 'P 1 21/c 1'
_audit_creation_method 'from EXP file using GSAS2CIF'
_cell_angle_alpha 90.0
_cell_angle_beta 105.1748(12)
_cell_angle_gamma 90.0
_cell_formula_units_Z 2
_cell_length_a 8.71482(18)
_cell_length_b 8.17309(14)
_cell_length_c 9.01343(16)
_cell_measurement_temperature 298
_cell_volume 619.61(2)
_computing_structure_refinement GSAS
_computing_structure_solution FOX
_diffrn_ambient_temperature 298
_diffrn_detector_type 'Panalytical X'Celerator'
_diffrn_measurement_device_type 'Bragg-Brentano Diffractometer'
_diffrn_radiation_polarisn_ratio 0.50
_diffrn_radiation_probe x-ray
_diffrn_source 'LFF tube'
_diffrn_source_target Cu
_pd_calc_method 'Rietveld Refinement'
_pd_char_colour white
_pd_phase_name 2
_pd_proc_info_datetime 2010-07-13T11:32:19
_pd_proc_ls_background_function
;   GSAS Background function number 1 with 18 terms.
 Shifted Chebyshev function of 1st kind
      1:    505.232     2:   -231.829     3:    122.168     4:    49.3194    
      5:   -38.5786     6:    21.0472     7:   -22.7744     8:    16.7219    
      9:   -2.17111    10:   -24.6409    11:    34.5788    12:   -20.8852    
     13:    5.60928    14:    11.0862    15:   -17.0268    16:    14.9077    
     17:    1.07036    18:   0.638268    
;
_pd_proc_ls_peak_cutoff 0.00100
_pd_proc_ls_profile_function
;
 CW Profile function number 3 with  19 terms
 Pseudovoigt profile coefficients as parameterized in
 P. Thompson, D.E. Cox & J.B. Hastings (1987). J. Appl. Cryst.,20,79-83.
 Asymmetry correction of L.W. Finger, D.E. Cox & A. P. Jephcoat (1994).
 J. Appl. Cryst.,27,892-900.
 Peak tails are ignored  where the intensity is below 0.0050 times the peak
   Aniso. broadening axis   0.0   0.0   1.0
;
_pd_proc_ls_prof_R_factor 0.0650
_pd_proc_ls_prof_wR_expected 0.0294
_pd_proc_ls_prof_wR_factor 0.0851
_refine_ls_goodness_of_fit_all 2.91
_refine_ls_matrix_type full
_refine_ls_number_parameters 58
_refine_ls_number_restraints 0
_refine_ls_R_Fsqd_factor 0.06595
_refine_ls_shift/su_max 0.10
_refine_ls_shift/su_mean 0.04
_cod_data_source_file ic1014048_si_001_1.cif
_cod_data_source_block Compound_2
_cod_depositor_comments
;
The following automatic conversions were performed:

'_geom_angle_publ_flag' value 'N' changed to 'n' according to the
built-in table from CIF Core dictionary named 'cif_core.dic' version
2.4.1 from 2010-06-29 (29 times).

'_geom_bond_publ_flag' value 'N'
changed to 'n' according to the built-in table from CIF Core
dictionary named 'cif_core.dic' version 2.4.1 from 2010-06-29 (25
times).

Automatic conversion script
Id: cif_fix_values 1646 2011-03-28 12:23:43Z adriana 
;
_cod_original_cell_volume 619.615(21)
_cod_database_code 4316843

loop_
_symmetry_equiv_pos_site_id
_symmetry_equiv_pos_as_xyz
1 +x,+y,+z
2 -x,+y+1/2,-z+1/2
-1 -x,-y,-z
-2 +x,-y+1/2,+z+1/2

loop_
_atom_site_type_symbol
_atom_site_label
_atom_site_fract_x
_atom_site_fract_y
_atom_site_fract_z
_atom_site_occupancy
_atom_site_thermal_displace_type
_atom_site_U_iso_or_equiv
_atom_site_symmetry_multiplicity
Zr Zr1 1.0 0.0 0.0 1.0 Uiso 0.0120(4) 2
P P1 0.8388(4) 0.1515(4) 0.2821(4) 1.0 Uiso 0.0290(12) 4
O O1 0.9290(8) 0.2697(8) 0.4082(8) 1.0 Uiso 0.0291(11) 4
F F1 0.7737(6) -0.0792(6) -0.0710(7) 1.0 Uiso 0.0291(11) 4
O O2 0.7040(7) 0.2444(8) 0.1637(11) 1.0 Uiso 0.0291(11) 4
N N1 0.6470(9) 0.0207(12) 0.4606(9) 1.0 Uiso 0.0291(11) 4
O O3 0.9616(7) 0.0724(8) 0.2102(7) 1.0 Uiso 0.0291(11) 4
C C1 0.7577(11) -0.0265(13) 0.3754(10) 1.0 Uiso 0.0291(11) 4
C C2 0.4884(13) 0.0734(13) 0.3440(12) 1.0 Uiso 0.0291(11) 4
C C3 0.6205(13) -0.1219(14) 0.5620(15) 1.0 Uiso 0.0291(11) 4

loop_
_atom_type_symbol
_atom_type_number_in_cell
_atom_type_scat_dispersion_real
_atom_type_scat_dispersion_imag
_atom_type_scat_Cromer_Mann_a1
_atom_type_scat_Cromer_Mann_a2
_atom_type_scat_Cromer_Mann_a3
_atom_type_scat_Cromer_Mann_a4
_atom_type_scat_Cromer_Mann_b1
_atom_type_scat_Cromer_Mann_b2
_atom_type_scat_Cromer_Mann_b3
_atom_type_scat_Cromer_Mann_b4
_atom_type_scat_Cromer_Mann_c
_atom_type_scat_source
Zr 2.0 -0.314 2.245 17.8765 1.27618 10.9480 11.9160 5.41732 0.11762 3.65721 87.6627 2.06929 International_Tables_Vol_C
P 4.0 0.283 0.434 6.43450 1.90670 4.17910 27.1570 1.78000 0.52600 1.49080 68.1645 1.11490 International_Tables_Vol_C
O 12.0 0.047 0.032 3.04850 13.2771 2.28680 5.70110 1.54630 0.32390 0.86700 32.9089 0.25080 International_Tables_Vol_C
N 4.0 0.029 0.018 12.2126 0.00570 3.13220 9.89330 2.01250 28.9975 1.16630 0.58260 -11.529 International_Tables_Vol_C
C 12.0 0.017 0.009 2.31000 20.8439 1.02000 10.2075 1.58860 0.56870 0.86500 51.6512 0.21560 International_Tables_Vol_C
F 4.0 0.069 0.053 3.53920 10.2825 2.64120 4.29440 1.51700 0.26150 1.02430 26.1476 0.27760 International_Tables_Vol_C

loop_
_diffrn_radiation_wavelength
_diffrn_radiation_wavelength_wt
_diffrn_radiation_type
_diffrn_radiation_wavelength_id
1.540500 1.000 K\a~1~ 1
1.544300 0.500 K\a~2~ 2

loop_
_geom_angle_atom_site_label_1
_geom_angle_atom_site_label_2
_geom_angle_atom_site_label_3
_geom_angle
_geom_angle_site_symmetry_1
_geom_angle_site_symmetry_2
_geom_angle_site_symmetry_3
_geom_angle_publ_flag
O1 Zr1 O1 179.972 2_745 . -2_565 n
O1 Zr1 F1 90.01(21) 2_745 . 1_555 n
O1 Zr1 F1 89.99(21) 2_745 . -1_755 n
O1 Zr1 O3 89.83(23) 2_745 . 1_555 n
O1 Zr1 O3 90.17(23) 2_745 . -1_755 n
O1 Zr1 F1 89.99(21) -2_565 . 1_555 n
O1 Zr1 F1 90.01(21) -2_565 . -1_755 n
O1 Zr1 O3 90.17(23) -2_565 . 1_555 n
O1 Zr1 O3 89.83(23) -2_565 . -1_755 n
F1 Zr1 F1 179.9406 1_555 . -1_755 n
F1 Zr1 O3 90.19(23) 1_555 . 1_555 n
F1 Zr1 O3 89.81(23) 1_555 . -1_755 n
F1 Zr1 O3 89.81(23) -1_755 . 1_555 n
F1 Zr1 O3 90.19(23) -1_755 . -1_755 n
O3 Zr1 O3 180.0 1_555 . -1_755 n
O1 P1 O2 110.3(5) 1_555 . 1_555 n
O1 P1 O3 107.4(4) 1_555 . 1_555 n
O1 P1 C1 109.3(4) 1_555 . 1_555 n
O2 P1 O3 113.6(5) 1_555 . 1_555 n
O2 P1 C1 111.9(4) 1_555 . 1_555 n
O3 P1 C1 104.2(4) 1_555 . 1_555 n
Zr1 O1 P1 154.2(5) 2_755 . 1_555 n
C1 N1 C2 108.3(8) 1_555 . 1_555 n
C1 N1 C3 110.0(9) 1_555 . 1_555 n
C2 N1 C3 111.4(9) 1_555 . 1_555 n
Zr1 O3 P1 142.8(4) 1_555 . 1_555 n
P1 C1 N1 114.2(8) 1_555 . 1_555 n
N1 C2 C3 106.0(8) 1_555 . -1_656 n
N1 C3 C2 110.8(9) 1_555 . -1_656 n

loop_
_geom_bond_atom_site_label_1
_geom_bond_atom_site_label_2
_geom_bond_distance
_geom_bond_site_symmetry_1
_geom_bond_site_symmetry_2
_geom_bond_publ_flag
Zr1 O1 2.084(7) . 2_745 n
Zr1 O1 2.084(7) . -2_554 n
Zr1 F1 2.014(5) . 1_555 n
Zr1 F1 2.014(5) . -1_755 n
Zr1 O3 2.093(7) . 1_555 n
Zr1 O3 2.093(7) . -1_755 n
P1 O1 1.542(7) . 1_555 n
P1 O2 1.562(8) . 1_555 n
P1 O3 1.532(7) . 1_555 n
P1 C1 1.906(10) . 1_555 n
O1 Zr1 2.084(7) . 2_755 n
O1 P1 1.542(7) . 1_555 n
F1 Zr1 2.014(5) . 1_555 n
O2 P1 1.562(8) . 1_555 n
N1 C1 1.434(10) . 1_555 n
N1 C2 1.562(10) . 1_555 n
N1 C3 1.535(13) . 1_555 n
O3 Zr1 2.093(7) . 1_555 n
O3 P1 1.532(7) . 1_555 n
C1 P1 1.906(10) . 1_555 n
C1 N1 1.434(10) . 1_555 n
C2 N1 1.562(10) . 1_555 n
C2 C3 1.482(12) . -1_656 n
C3 N1 1.535(13) . 1_555 n
C3 C2 1.482(12) . -1_656 n
